data_1548782
loop_
_publ_author_name
'Dmitri O. Charkin'
'Igor V. Plokhikh'
'Alexandr N. Zaloga'
'Maxim V. Lobanov'
'Sergey M. Kazakov'

_publ_section_title
;
 One disorder out of two orders: Synthesis and crystal structures of
 cation-ordered PbNaF2NO3, anion-ordered Pb2OFNO3, and continuous
 disordered (Pb, Na)2(O,F)2-deltaNO3 solid solution with Sillen-derived
 structures
;
_journal_name_full 'Solid State Sciences'
_journal_page_first 111
_journal_page_last 116
_journal_paper_doi 10.1016/j.solidstatesciences.2017.07.010
_journal_volume 71
_journal_year 2017
_chemical_absolute_configuration .
_chemical_formula_sum 'F N O4 Pb2'
_chemical_formula_weight 511.4
_space_group_IT_number 66
_symmetry_cell_setting orthorhombic
_symmetry_Int_Tables_number 66
_symmetry_space_group_name_Hall '-A 2a 2'
_symmetry_space_group_name_H-M 'A m a a'
_cell_angle_alpha 90
_cell_angle_beta 90
_cell_angle_gamma 90
_cell_formula_units_Z 4
_cell_length_a 5.78377(7)
_cell_length_b 14.63528(14)
_cell_length_c 5.81352(6)
_cell_measurement_temperature 293
_cell_volume 492.098(9)
_diffrn_ambient_temperature 293
_diffrn_radiation_probe x-ray
_diffrn_radiation_wavelength 1.5418
_exptl_absorpt_coefficient_mu 131.264
_exptl_crystal_density_diffrn 6.9024
_exptl_crystal_F_000 848
_pd_instr_location ' ?'
_pd_meas_2theta_range_inc 0.01
_pd_meas_2theta_range_max 100.000
_pd_meas_2theta_range_min 5.000
_pd_meas_number_of_points 9501
_pd_proc_2theta_range_inc 0.01
_pd_proc_2theta_range_max 100
_pd_proc_2theta_range_min 5
_pd_proc_ls_background_function '15 Legendre polynoms'
_pd_proc_ls_pref_orient_corr 'March & Dollase'
_pd_proc_ls_profile_function Pseudo-Voigt
_pd_proc_ls_prof_R_factor 0.0669
_pd_proc_ls_prof_wR_expected 0.0501
_pd_proc_ls_prof_wR_factor 0.0977
_refine_diff_density_max 1.72
_refine_diff_density_min -1.34
_refine_ls_goodness_of_fit_all 1.95
_refine_ls_number_constraints 3
_refine_ls_number_parameters 34
_refine_ls_number_restraints 1
_refine_ls_R_factor_all 0.0246
_refine_ls_R_factor_gt 0.0246
_refine_ls_shift/su_max 0.0503
_refine_ls_shift/su_mean 0.0212
_refine_ls_weighting_scheme sigma
_refine_ls_wR_factor_all 0.0378
_refine_ls_wR_factor_gt 0.0378
_cod_data_source_file PbNaOFNO3-2.cif
_cod_data_source_block 2_1
_cod_depositor_comments
;
The following automatic conversions were performed:

'_diffrn_radiation_probe' value 'X-ray' changed to 'x-ray' according
to the built-in table from CIF Core dictionary named 'cif_core.dic'
version 2.4.1 from 2010-06-29.

Automatic conversion script
Id: cif_fix_values 5376 2017-05-30 11:51:03Z andrius 
;
_cod_original_sg_symbol_Hall '-A -2x;-2ya;-2za'
_cod_original_formula_sum 'F1 N1 O4 Pb2'
_cod_database_code 1548782

loop_
_space_group_symop_id
_space_group_symop_operation_xyz
1 x,y,z
2 -x+1/2,-y,z
3 -x+1/2,y,-z
4 x,-y,-z
5 -x,-y,-z
6 x+1/2,y,-z
7 x+1/2,-y,z
8 -x,y,z
9 x,y+1/2,z+1/2
10 -x+1/2,-y+1/2,z+1/2
11 -x+1/2,y+1/2,-z+1/2
12 x,-y+1/2,-z+1/2
13 -x,-y+1/2,-z+1/2
14 x+1/2,y+1/2,-z+1/2
15 x+1/2,-y+1/2,z+1/2
16 -x,y+1/2,z+1/2

loop_
_atom_site_label
_atom_site_type_symbol
_atom_site_fract_x
_atom_site_fract_y
_atom_site_fract_z
_atom_site_adp_type
_atom_site_U_iso_or_equiv
_atom_site_site_symmetry_multiplicity
_atom_site_occupancy
_atom_site_calc_flag
_atom_site_refinement_flags
_atom_site_disorder_assembly
_atom_site_disorder_group
Pb1 Pb 0.5 0.08775(3) 0.22393(9) Uiso 0.0134(2) 8 1 d . . .
F1 F 0.25 0 0.5 Uiso 0.0163(19) 4 1 d . . .
O1 O 0.25 0 0 Uiso 0.0163(19) 4 1 d . . .
N1 N 0 0.2589(11) 0.25 Uiso 0.015(5) 8 0.5 d . . .
O2 O 0 0.3443(9) 0.25 Uiso 0.0127 8 0.5 d . . .
O3 O -0.132(2) 0.2218(11) 0.098(2) Uiso 0.074(7) 16 0.25 d . . .
O4 O -0.132(2) 0.2782(11) 0.098(2) Uiso 0.074(7) 16 0.25 d . . .

loop_
_atom_type_symbol
_atom_type_scat_dispersion_real
_atom_type_scat_dispersion_imag
_atom_type_scat_source
F 0.0727 0.0534 'International Tables Vol C tables 4.2.6.8 and 6.1.1.1'
N 0.0311 0.0180 'International Tables Vol C tables 4.2.6.8 and 6.1.1.1'
O 0.0492 0.0322 'International Tables Vol C tables 4.2.6.8 and 6.1.1.1'
Pb -4.0753 8.5060 'International Tables Vol C tables 4.2.6.8 and 6.1.1.1'

loop_
_geom_bond_atom_site_label_1
_geom_bond_atom_site_label_2
_geom_bond_site_symmetry_1
_geom_bond_site_symmetry_2
_geom_bond_distance
Pb1 Pb1 . 2_555 3.8678(4)
Pb1 Pb1 . 2_655 3.8678(4)
Pb1 Pb1 . 3_555 3.8912(5)
Pb1 Pb1 . 3_556 4.3205(5)
Pb1 Pb1 . 3_655 3.8912(5)
Pb1 Pb1 . 3_656 4.3205(5)
Pb1 Pb1 . 4_555 3.6573(7)
Pb1 Pb1 . 4_556 4.1110(7)
Pb1 Pb1 . 12_555 4.7588(6)
Pb1 F1 . . 2.5131(4)
Pb1 F1 . 5_656 2.5131(4)
Pb1 O1 . . 2.3312(4)
Pb1 O1 . 5_655 2.3312(4)
Pb1 N1 . 10_554 3.553(10)
Pb1 N1 . 3_555 3.724(11)
Pb1 N1 . 12_555 3.664(10)
Pb1 N1 . 12_655 3.664(10)
Pb1 O2 . 10_554 2.929(4)
Pb1 O2 . 10_555 3.216(4)
Pb1 O2 . 12_555 3.062(4)
Pb1 O2 . 12_655 3.062(4)
Pb1 O3 . 1_655 2.987(14)
Pb1 O3 . 3_555 2.815(14)
Pb1 O3 . 6_555 2.815(14)
Pb1 O3 . 8_555 2.987(14)
Pb1 O4 . 10_555 3.025(14)
Pb1 O4 . 3_555 3.442(15)
Pb1 O4 . 12_655 3.075(14)
Pb1 O4 . 13_555 3.075(14)
Pb1 O4 . 6_555 3.442(15)
Pb1 O4 . 15_555 3.025(14)
F1 N1 . 9_545 4.081(14)
F1 N1 . 10_555 4.081(14)
F1 N1 . 11_545 4.081(14)
F1 N1 . 12_555 4.081(14)
N1 N1 . 12_555 0.26(2)
N1 O2 . . 1.25(2)
N1 O2 . 12_555 1.51(2)
N1 O3 . . 1.289(15)
N1 O3 . 12_555 1.202(13)
N1 O3 . 13_555 1.202(13)
N1 O3 . 8_555 1.289(15)
N1 O4 . . 1.202(13)
N1 O4 . 12_555 1.289(15)
N1 O4 . 13_555 1.289(15)
N1 O4 . 8_555 1.202(13)
O2 O3 . . 2.141(19)
O2 O3 . 12_555 1.517(16)
O2 O3 . 13_555 1.517(16)
O2 O3 . 8_555 2.141(19)
O2 O4 . . 1.517(16)
O2 O4 . 12_555 2.141(19)
O2 O4 . 13_555 2.141(19)
O2 O4 . 8_555 1.517(16)
O3 O3 . 3_455 1.777(18)
O3 O3 . 12_555 1.955(19)
O3 O3 . 8_555 1.525(18)
O3 O4 . . 0.83(2)
O3 O4 . 3_455 1.959(19)
O3 O4 . 12_555 1.772(18)
O3 O4 . 8_555 1.734(19)
O4 O4 . 3_455 1.777(18)
O4 O4 . 12_555 1.955(19)
O4 O4 . 8_555 1.525(18)
